data_1569030
loop_
_publ_author_name
'Wan, Qingyun'
'Arczy\'nski, Miros\/law'
'Wakizaka, Masanori'
'Gupta, Shraddha'
'Funakoshi, Nobuto'
'Yamashita, Masahiro'

_publ_section_title
;
 Single-Ion Magnetism in a Three-Dimensional Thiocyanate-Bridged
 Dysprosium(III) Framework
;
_journal_issue 2
_journal_name_full Chemistry
_journal_page_first 987
_journal_page_last 995
_journal_paper_doi 10.3390/chemistry5020067
_journal_volume 5
_journal_year 2023
_chemical_formula_moiety '0.25(C28 H16 Gd4 K16 N28 O24 S28)'
_chemical_formula_sum 'C7 H4 Gd K4 N7 O6 S7'
_chemical_formula_weight 820.24
_space_group_crystal_system monoclinic
_space_group_IT_number 15
_space_group_name_Hall '-I 2ya'
_space_group_name_H-M_alt 'I 1 2/a 1'
_atom_sites_solution_hydrogens difmap
_atom_sites_solution_primary dual
_audit_creation_date 2023-02-26
_audit_creation_method
;
Olex2 1.3-ac4
(compiled 2019.04.23 svn.r3594 for Rigaku Oxford Diffraction, GUI svn.r5739)
;
_cell_angle_alpha 90
_cell_angle_beta 107.245(2)
_cell_angle_gamma 90
_cell_formula_units_Z 4
_cell_length_a 20.0701(4)
_cell_length_b 6.46040(10)
_cell_length_c 22.2814(5)
_cell_measurement_reflns_used 13091
_cell_measurement_temperature 120
_cell_measurement_theta_max 31.3910
_cell_measurement_theta_min 3.3520
_cell_volume 2759.15(10)
_computing_cell_refinement 'CrysAlisPro 1.171.40.61a (Rigaku OD, 2019)'
_computing_data_collection 'CrysAlisPro 1.171.40.61a (Rigaku OD, 2019)'
_computing_data_reduction 'CrysAlisPro 1.171.40.61a (Rigaku OD, 2019)'
_computing_molecular_graphics 'Olex2 (Dolomanov et al., 2009)'
_computing_publication_material 'Olex2 (Dolomanov et al., 2009)'
_computing_structure_refinement 'ShelXL (Sheldrick, 2015)'
_computing_structure_solution 'ShelXT (Sheldrick, 2015)'
_diffrn_ambient_temperature 120
_diffrn_detector 'Hybrid Pixel Array Detector'
_diffrn_detector_area_resol_mean 10.0000
_diffrn_detector_type 'HPC area detector'
_diffrn_measured_fraction_theta_full 0.986
_diffrn_measured_fraction_theta_max 0.856
_diffrn_measurement_details
;
List of Runs (angles in degrees, time in seconds):

  # Type    Start    End  Width  t~exp~   \w     \q     \k     \f   Frames
--------------------------------------------------------------------------
  1  \w     23.00  72.00   0.50    1.00    --   -0.90  45.00  90.00   98
  2  \w    -90.00 -42.00   0.50    1.00    --   -0.90  45.00   0.00   96
  3  \w    -22.00  87.00   0.50    1.00    --   -0.90  45.00   0.00  218
  4  \w    -24.00   1.00   0.50    1.00    --   -0.90  45.00  30.00   50
  5  \w     42.00  73.00   0.50    1.00    --   -0.90  45.00 168.35   62
;
_diffrn_measurement_device 'four-circle diffractometer'
_diffrn_measurement_device_type 'XtaLAB AFC10 (RCD3): fixed-chi single'
_diffrn_measurement_method '\w scans'
_diffrn_orient_matrix_type 'CrysAlisPro convention (1999,Acta A55,543-557)'
_diffrn_orient_matrix_UB_11 0.0230238000
_diffrn_orient_matrix_UB_12 0.0203065000
_diffrn_orient_matrix_UB_13 -0.0180278000
_diffrn_orient_matrix_UB_21 -0.0079228000
_diffrn_orient_matrix_UB_22 0.1070657000
_diffrn_orient_matrix_UB_23 -0.0001370000
_diffrn_orient_matrix_UB_31 0.0278288000
_diffrn_orient_matrix_UB_32 0.0139131000
_diffrn_orient_matrix_UB_33 0.0280539000
_diffrn_radiation_monochromator mirror
_diffrn_radiation_probe x-ray
_diffrn_radiation_type 'Mo K\a'
_diffrn_radiation_wavelength 0.71073
_diffrn_reflns_av_R_equivalents 0.0187
_diffrn_reflns_av_unetI/netI 0.0139
_diffrn_reflns_Laue_measured_fraction_full 0.986
_diffrn_reflns_Laue_measured_fraction_max 0.856
_diffrn_reflns_limit_h_max 27
_diffrn_reflns_limit_h_min -26
_diffrn_reflns_limit_k_max 9
_diffrn_reflns_limit_k_min -9
_diffrn_reflns_limit_l_max 31
_diffrn_reflns_limit_l_min -32
_diffrn_reflns_number 14860
_diffrn_reflns_point_group_measured_fraction_full 0.986
_diffrn_reflns_point_group_measured_fraction_max 0.856
_diffrn_reflns_theta_full 25.242
_diffrn_reflns_theta_max 31.166
_diffrn_reflns_theta_min 3.296
_diffrn_source 'Rotating-anode X-ray tube'
_diffrn_source_type 'Rigaku (Mo) X-ray Source'
_exptl_absorpt_coefficient_mu 3.572
_exptl_absorpt_correction_T_max 1.00000
_exptl_absorpt_correction_T_min 0.66543
_exptl_absorpt_correction_type multi-scan
_exptl_absorpt_process_details
;
CrysAlisPro 1.171.40.61a (Rigaku Oxford Diffraction, 2019)
Empirical absorption correction using spherical harmonics,
 implemented in SCALE3 ABSPACK scaling algorithm.
;
_exptl_crystal_colour 'clear light colourless'
_exptl_crystal_colour_lustre clear
_exptl_crystal_colour_modifier light
_exptl_crystal_colour_primary colourless
_exptl_crystal_density_diffrn 1.975
_exptl_crystal_description block
_exptl_crystal_F_000 1580
_exptl_crystal_size_max 0.2
_exptl_crystal_size_mid 0.2
_exptl_crystal_size_min 0.2
_refine_diff_density_max 0.874
_refine_diff_density_min -0.794
_refine_diff_density_rms 0.122
_refine_ls_extinction_coef 0.00100(9)
_refine_ls_extinction_expression Fc^*^=kFc[1+0.001xFc^2^\l^3^/sin(2\q)]^-1/4^
_refine_ls_extinction_method 'SHELXL-2018/3 (Sheldrick 2018)'
_refine_ls_goodness_of_fit_ref 1.122
_refine_ls_hydrogen_treatment refxyz
_refine_ls_matrix_type full
_refine_ls_number_parameters 163
_refine_ls_number_reflns 3825
_refine_ls_number_restraints 4
_refine_ls_restrained_S_all 1.121
_refine_ls_R_factor_all 0.0187
_refine_ls_R_factor_gt 0.0162
_refine_ls_shift/su_max 0.001
_refine_ls_shift/su_mean 0.000
_refine_ls_structure_factor_coef Fsqd
_refine_ls_weighting_details 'w=1/[\s^2^(Fo^2^)+(0.0187P)^2^+7.1348P] where P=(Fo^2^+2Fc^2^)/3'
_refine_ls_weighting_scheme calc
_refine_ls_wR_factor_gt 0.0429
_refine_ls_wR_factor_ref 0.0439
_reflns_Friedel_coverage 0.000
_reflns_number_gt 3749
_reflns_number_total 3825
_reflns_threshold_expression 'I > 2\s(I)'
_cod_data_source_file 3-Gd.cif
_cod_data_source_block a_120k
_cod_database_code 1569030
_shelx_shelxl_version_number 2018/3
_chemical_oxdiff_formula 'C10 H10 N10 S10 O10 Gd K5'
_chemical_oxdiff_usercomment 'broken thin plate'
_shelx_space_group_comment
;
The symmetry employed for this shelxl refinement is uniquely defined
by the following loop, which should always be used as a source of
symmetry information in preference to the above space-group names.
They are only intended as comments.
;
_shelx_estimated_absorpt_t_max 0.535
_shelx_estimated_absorpt_t_min 0.535
_diffrn_oxdiff_digest_frames
;
01b13dcf4a3d6eae5f09735f417afae9b600037ee4a
;
_reflns_odcompleteness_completeness 98.80
_reflns_odcompleteness_iscentric 1
_reflns_odcompleteness_theta 26.32
_olex2_refinement_description
;
1. Fixed Uiso
 At 1.5 times of:
  All O(H,H) groups
2. Restrained distances
 O1-H1A = O1-H1B
 0.85 with sigma of 0.02
 H1A-H1B
 1.34 with sigma of 0.04
 Gd1-H1A \\sim Gd1-H1B
 with sigma of 0.02
3. Others
 Fixed Sof: S4(0.5) N4(0.5)
;
_olex2_submission_special_instructions 'No special instructions were received'
_oxdiff_exptl_absorpt_empirical_details
;
Empirical correction (ABSPACK) includes:
- Absorption correction using spherical harmonics
- Frame scaling
;
_oxdiff_exptl_absorpt_empirical_full_max 1.229
_oxdiff_exptl_absorpt_empirical_full_min 0.873

loop_
_space_group_symop_operation_xyz
'x, y, z'
'-x+1/2, y, -z'
'x+1/2, y+1/2, z+1/2'
'-x+1, y+1/2, -z+1/2'
'-x, -y, -z'
'x-1/2, -y, z'
'-x+1/2, -y+1/2, -z+1/2'
'x, -y+1/2, z+1/2'

loop_
_atom_site_label
_atom_site_type_symbol
_atom_site_fract_x
_atom_site_fract_y
_atom_site_fract_z
_atom_site_U_iso_or_equiv
_atom_site_adp_type
_atom_site_occupancy
_atom_site_site_symmetry_order
_atom_site_calc_flag
_atom_site_refinement_flags_posn
_atom_site_refinement_flags_adp
_atom_site_refinement_flags_occupancy
_atom_site_disorder_assembly
_atom_site_disorder_group
Gd1 Gd 0.750000 0.70972(2) 0.500000 0.00797(5) Uani 1 2 d DS T P . .
K1 K 0.75060(2) 0.93991(6) 0.32208(2) 0.01500(8) Uani 1 1 d . . . . .
K2 K 0.53642(2) 0.83698(7) 0.18587(2) 0.02042(9) Uani 1 1 d . . . . .
S3 S 0.62699(2) 0.27066(7) 0.31795(2) 0.01380(9) Uani 1 1 d . . . . .
S2 S 0.51342(2) 0.83175(8) 0.33073(2) 0.01680(9) Uani 1 1 d . . . . .
S1 S 0.66312(2) 0.37133(7) 0.67447(2) 0.01531(9) Uani 1 1 d . . . . .
S4 S 0.47318(13) 0.8208(3) 0.02597(12) 0.0254(4) Uani 0.5 1 d . . . . .
O2 O 0.79791(7) 1.0136(2) 0.46140(6) 0.0166(3) Uani 1 1 d . . . . .
O1 O 0.82299(7) 0.3919(2) 0.53617(6) 0.0148(2) Uani 1 1 d D . . . .
H1A H 0.8629(9) 0.401(4) 0.5324(12) 0.022 Uiso 1 1 d DR . . . .
H1B H 0.8299(13) 0.368(4) 0.5754(8) 0.022 Uiso 1 1 d DR . . . .
N2 N 0.64990(9) 0.8141(3) 0.41273(8) 0.0195(3) Uani 1 1 d . . . . .
N1 N 0.70639(8) 0.5871(3) 0.58349(7) 0.0155(3) Uani 1 1 d . . . . .
C1 C 0.68803(9) 0.4954(3) 0.62096(8) 0.0116(3) Uani 1 1 d . . . . .
N3 N 0.66020(8) 0.6241(3) 0.25790(8) 0.0168(3) Uani 1 1 d . . . . .
O3 O 0.90230(11) 0.9470(3) 0.40979(9) 0.0397(5) Uani 1 1 d . . . . .
C2 C 0.59303(10) 0.8225(3) 0.37903(9) 0.0143(3) Uani 1 1 d . . . . .
C3 C 0.64676(9) 0.4792(3) 0.28344(8) 0.0129(3) Uani 1 1 d . . . . .
C4 C 0.500000 1.000000 0.000000 0.0660(18) Uani 1 2 d S T P . .
N4 N 0.4737(5) 0.8794(11) 0.0390(4) 0.0268(16) Uani 0.5 1 d . . . . .

loop_
_atom_site_aniso_label
_atom_site_aniso_U_11
_atom_site_aniso_U_22
_atom_site_aniso_U_33
_atom_site_aniso_U_23
_atom_site_aniso_U_13
_atom_site_aniso_U_12
Gd1 0.00894(6) 0.00709(6) 0.00799(6) 0.000 0.00268(4) 0.000
K1 0.01699(17) 0.01279(17) 0.01491(16) 0.00020(14) 0.00426(13) -0.00060(14)
K2 0.01406(17) 0.01797(19) 0.0297(2) 0.00677(17) 0.00721(15) 0.00083(15)
S3 0.01402(19) 0.01317(19) 0.01474(19) 0.00076(16) 0.00508(15) -0.00076(15)
S2 0.01017(18) 0.0159(2) 0.0209(2) 0.00030(17) -0.00064(15) -0.00018(15)
S1 0.0172(2) 0.0145(2) 0.0176(2) 0.00458(16) 0.01020(16) 0.00148(16)
S4 0.0159(6) 0.0262(10) 0.0345(10) 0.0089(7) 0.0080(6) 0.0042(7)
O2 0.0197(6) 0.0119(6) 0.0180(6) 0.0018(5) 0.0053(5) -0.0037(5)
O1 0.0178(6) 0.0145(6) 0.0128(6) 0.0021(5) 0.0056(5) 0.0033(5)
N2 0.0186(7) 0.0150(7) 0.0194(8) 0.0002(6) -0.0027(6) 0.0011(6)
N1 0.0191(7) 0.0144(7) 0.0142(7) 0.0007(6) 0.0069(6) -0.0005(6)
C1 0.0120(7) 0.0097(7) 0.0128(7) -0.0027(6) 0.0034(6) 0.0002(6)
N3 0.0166(7) 0.0143(7) 0.0189(7) 0.0013(6) 0.0044(6) 0.0010(6)
O3 0.0579(12) 0.0304(9) 0.0444(10) -0.0035(8) 0.0361(9) -0.0160(9)
C2 0.0158(8) 0.0106(7) 0.0158(8) -0.0001(6) 0.0036(6) -0.0002(6)
C3 0.0100(7) 0.0149(8) 0.0129(7) -0.0018(6) 0.0019(6) 0.0016(6)
C4 0.0297(19) 0.0248(18) 0.109(4) -0.002(2) -0.033(2) 0.0080(16)
N4 0.026(2) 0.024(4) 0.033(4) 0.007(3) 0.013(2) -0.002(3)

loop_
_atom_type_symbol
_atom_type_description
_atom_type_scat_dispersion_real
_atom_type_scat_dispersion_imag
_atom_type_scat_source
C C 0.0033 0.0016 'International Tables Vol C Tables 4.2.6.8 and 6.1.1.4'
Gd Gd -0.1653 3.9035 'International Tables Vol C Tables 4.2.6.8 and 6.1.1.4'
K K 0.2009 0.2494 'International Tables Vol C Tables 4.2.6.8 and 6.1.1.4'
N N 0.0061 0.0033 'International Tables Vol C Tables 4.2.6.8 and 6.1.1.4'
O O 0.0106 0.0060 'International Tables Vol C Tables 4.2.6.8 and 6.1.1.4'
S S 0.1246 0.1234 'International Tables Vol C Tables 4.2.6.8 and 6.1.1.4'
H H 0.0000 0.0000 'International Tables Vol C Tables 4.2.6.8 and 6.1.1.4'

loop_
_geom_angle_atom_site_label_1
_geom_angle_atom_site_label_2
_geom_angle_atom_site_label_3
_geom_angle
_geom_angle_site_symmetry_1
_geom_angle_site_symmetry_3
_geom_angle_publ_flag
K1 Gd1 K1 138.909(11) 2_656 . ?
O2 Gd1 K1 99.05(3) 2_656 . ?
O2 Gd1 K1 43.99(3) . . ?
O2 Gd1 K1 43.99(3) 2_656 2_656 ?
O2 Gd1 K1 99.05(3) . 2_656 ?
O2 Gd1 O2 73.56(7) 2_656 . ?
O2 Gd1 O1 142.57(4) . 2_656 ?
O2 Gd1 O1 121.00(5) . . ?
O2 Gd1 O1 121.00(5) 2_656 2_656 ?
O2 Gd1 O1 142.58(4) 2_656 . ?
O1 Gd1 K1 98.62(3) 2_656 . ?
O1 Gd1 K1 115.08(3) . . ?
O1 Gd1 K1 98.62(3) . 2_656 ?
O1 Gd1 K1 115.08(3) 2_656 2_656 ?
O1 Gd1 O1 70.37(6) . 2_656 ?
N2 Gd1 K1 52.24(4) . . ?
N2 Gd1 K1 114.74(4) 2_656 . ?
N2 Gd1 K1 114.74(4) . 2_656 ?
N2 Gd1 K1 52.23(4) 2_656 2_656 ?
N2 Gd1 O2 75.07(5) 2_656 . ?
N2 Gd1 O2 79.34(5) 2_656 2_656 ?
N2 Gd1 O2 79.34(5) . . ?
N2 Gd1 O2 75.07(5) . 2_656 ?
N2 Gd1 O1 138.19(5) . . ?
N2 Gd1 O1 138.19(5) 2_656 2_656 ?
N2 Gd1 O1 72.92(5) . 2_656 ?
N2 Gd1 O1 72.92(5) 2_656 . ?
N2 Gd1 N2 147.92(8) . 2_656 ?
N1 Gd1 K1 159.88(4) . . ?
N1 Gd1 K1 159.88(4) 2_656 2_656 ?
N1 Gd1 K1 44.89(4) 2_656 . ?
N1 Gd1 K1 44.89(4) . 2_656 ?
N1 Gd1 O2 73.91(5) . 2_656 ?
N1 Gd1 O2 73.91(5) 2_656 . ?
N1 Gd1 O2 143.44(5) 2_656 2_656 ?
N1 Gd1 O2 143.44(5) . . ?
N1 Gd1 O1 70.64(5) . 2_656 ?
N1 Gd1 O1 78.15(5) 2_656 2_656 ?
N1 Gd1 O1 78.15(5) . . ?
N1 Gd1 O1 70.64(5) 2_656 . ?
N1 Gd1 N2 82.96(6) 2_656 . ?
N1 Gd1 N2 82.96(6) . 2_656 ?
N1 Gd1 N2 107.70(6) 2_656 2_656 ?
N1 Gd1 N2 107.70(6) . . ?
N1 Gd1 N1 141.66(8) 2_656 . ?
K1 K1 Gd1 122.017(15) 7_665 . ?
S3 K1 Gd1 92.486(12) 1_565 . ?
S3 K1 K1 123.497(18) 1_565 7_665 ?
S3 K1 S1 80.504(14) 1_565 2_666 ?
S3 K1 S1 64.774(13) 1_565 8_564 ?
S3 K1 N2 65.53(3) 1_565 . ?
S1 K1 Gd1 115.181(13) 2_666 . ?
S1 K1 Gd1 150.683(13) 8_564 . ?
S1 K1 K1 114.515(17) 2_666 7_665 ?
S1 K1 K1 64.914(13) 8_564 7_665 ?
S1 K1 S1 80.669(15) 2_666 8_564 ?
S1 K1 N2 127.01(3) 2_666 . ?
O2 K1 Gd1 34.54(3) . . ?
O2 K1 K1 147.62(3) . 7_665 ?
O2 K1 S3 85.98(3) . 1_565 ?
O2 K1 S1 147.45(3) . 8_564 ?
O2 K1 S1 80.65(3) . 2_666 ?
O2 K1 N2 58.54(4) . . ?
O2 K1 N1 57.79(4) . 2_656 ?
O2 K1 C1 76.59(4) . 2_656 ?
O2 K1 O3 52.70(4) . . ?
N2 K1 Gd1 35.12(3) . . ?
N2 K1 K1 118.00(3) . 7_665 ?
N2 K1 S1 115.56(3) . 8_564 ?
N1 K1 Gd1 33.96(3) 2_656 . ?
N1 K1 K1 91.63(3) 2_656 7_665 ?
N1 K1 S3 124.62(3) 2_656 1_565 ?
N1 K1 S1 125.55(3) 2_656 2_666 ?
N1 K1 S1 151.65(3) 2_656 8_564 ?
N1 K1 N2 60.06(4) 2_656 . ?
N1 K1 C1 21.19(4) 2_656 2_656 ?
N1 K1 O3 63.29(5) 2_656 . ?
C1 K1 Gd1 55.06(3) 2_656 . ?
C1 K1 K1 71.58(3) 2_656 7_665 ?
C1 K1 S3 142.46(3) 2_656 1_565 ?
C1 K1 S1 135.52(3) 2_656 8_564 ?
C1 K1 S1 127.62(3) 2_656 2_666 ?
C1 K1 N2 77.04(4) 2_656 . ?
N3 K1 Gd1 134.18(3) 7_665 . ?
N3 K1 Gd1 92.33(3) . . ?
N3 K1 K1 44.35(3) 7_665 7_665 ?
N3 K1 K1 46.04(3) . 7_665 ?
N3 K1 S3 132.77(4) 7_665 1_565 ?
N3 K1 S3 95.18(4) . 1_565 ?
N3 K1 S1 72.79(4) . 8_564 ?
N3 K1 S1 72.45(3) 7_665 8_564 ?
N3 K1 S1 152.21(4) . 2_666 ?
N3 K1 S1 73.58(3) 7_665 2_666 ?
N3 K1 O2 126.68(4) . . ?
N3 K1 O2 126.37(4) 7_665 . ?
N3 K1 N2 157.79(5) 7_665 . ?
N3 K1 N2 73.63(5) . . ?
N3 K1 N1 102.53(4) 7_665 2_656 ?
N3 K1 N1 79.46(5) . 2_656 ?
N3 K1 C1 70.70(5) . 2_656 ?
N3 K1 C1 83.22(4) 7_665 2_656 ?
N3 K1 N3 90.39(5) . 7_665 ?
N3 K1 O3 73.70(5) 7_665 . ?
N3 K1 O3 134.08(5) . . ?
O3 K1 Gd1 71.90(3) . . ?
O3 K1 K1 106.52(4) . 7_665 ?
O3 K1 S3 127.42(4) . 1_565 ?
O3 K1 S1 136.29(3) . 8_564 ?
O3 K1 S1 63.72(4) . 2_666 ?
O3 K1 N2 106.22(4) . . ?
O3 K1 C1 64.90(5) . 2_656 ?
K1 K2 K1 52.002(10) . 7_665 ?
S3 K2 K1 149.844(16) 4 7_665 ?
S3 K2 K1 141.353(16) 4 . ?
S3 K2 S2 67.216(14) 4 4_545 ?
S3 K2 S2 66.849(13) 4 . ?
S3 K2 S2 81.826(15) 4 4 ?
S3 K2 S4 84.80(4) 4 . ?
S3 K2 O3 118.00(4) 4 7_665 ?
S3 K2 C3 112.03(3) 4 . ?
S2 K2 K1 127.472(14) 4 7_665 ?
S2 K2 K1 82.630(13) 4_545 7_665 ?
S2 K2 K1 97.340(14) 4 . ?
S2 K2 K1 114.525(14) . 7_665 ?
S2 K2 K1 113.889(14) 4_545 . ?
S2 K2 K1 74.517(12) . . ?
S2 K2 S2 89.664(16) 4 . ?
S2 K2 S2 146.955(19) 4 4_545 ?
S2 K2 S2 88.587(15) . 4_545 ?
S2 K2 S4 151.61(5) . . ?
S2 K2 S4 81.41(4) 4_545 . ?
S2 K2 S4 84.66(4) 4 . ?
S2 K2 C3 62.80(3) 4_545 . ?
S2 K2 C3 145.04(3) 4 . ?
S2 K2 C3 68.91(3) . . ?
S1 K2 K1 58.147(11) 8_564 7_665 ?
S1 K2 K1 49.705(11) 8_564 . ?
S1 K2 S3 151.200(19) 8_564 4 ?
S1 K2 S2 114.346(18) 8_564 . ?
S1 K2 S2 69.515(14) 8_564 4 ?
S1 K2 S2 139.736(18) 8_564 4_545 ?
S1 K2 S4 89.63(5) 8_564 . ?
S1 K2 O3 79.73(3) 8_564 7_665 ?
S1 K2 C3 93.81(3) 8_564 . ?
S4 K2 K1 133.77(4) . . ?
S4 K2 K1 90.57(4) . 7_665 ?
S4 K2 C3 127.07(5) . . ?
N3 K2 K1 36.09(3) . 7_665 ?
N3 K2 K1 37.15(3) . . ?
N3 K2 S3 130.00(4) . 4 ?
N3 K2 S2 78.64(4) . . ?
N3 K2 S2 134.49(4) . 4 ?
N3 K2 S2 77.25(4) . 4_545 ?
N3 K2 S1 75.73(4) . 8_564 ?
N3 K2 S4 124.09(5) . . ?
N3 K2 O3 70.75(5) . 7_665 ?
N3 K2 C3 18.16(4) . . ?
N3 K2 N4 129.36(15) . . ?
O3 K2 K1 93.04(4) 7_665 . ?
O3 K2 K1 41.18(4) 7_665 7_665 ?
O3 K2 S2 63.38(3) 7_665 4_545 ?
O3 K2 S2 141.96(4) 7_665 . ?
O3 K2 S2 127.98(4) 7_665 4 ?
O3 K2 S4 53.50(5) 7_665 . ?
O3 K2 C3 75.25(5) 7_665 . ?
C3 K2 K1 49.57(3) . 7_665 ?
C3 K2 K1 51.36(3) . . ?
N4 K2 K1 133.86(17) . . ?
N4 K2 K1 94.71(16) . 7_665 ?
N4 K2 S3 84.02(17) . 4 ?
N4 K2 S2 77.71(13) . 4 ?
N4 K2 S2 87.51(14) . 4_545 ?
N4 K2 S2 149.72(17) . . ?
N4 K2 S1 87.09(17) . 8_564 ?
N4 K2 S4 6.96(14) . . ?
N4 K2 O3 59.35(14) . 7_665 ?
N4 K2 C3 133.69(13) . . ?
K1 S3 K2 146.458(18) 1_545 4_545 ?
C3 S3 K1 105.16(6) . 1_545 ?
C3 S3 K2 104.88(6) . 4_545 ?
K2 S2 K2 146.953(19) 4_545 4 ?
K2 S2 K2 90.319(16) . 4 ?
K2 S2 K2 91.430(16) 4_545 . ?
C2 S2 K2 103.85(7) . 4_545 ?
C2 S2 K2 104.09(7) . . ?
C2 S2 K2 107.69(7) . 4 ?
K1 S1 K1 99.333(15) 2_646 8_565 ?
K2 S1 K1 84.790(15) 8_565 8_565 ?
K2 S1 K1 156.603(18) 8_565 2_646 ?
C1 S1 K1 110.01(6) . 8_565 ?
C1 S1 K1 99.25(6) . 2_646 ?
C1 S1 K2 100.91(6) . 8_565 ?
C4 S4 K2 108.76(11) . . ?
Gd1 O2 K1 101.47(4) . . ?
Gd1 O1 H1A 113.5(16) . . ?
Gd1 O1 H1B 112.2(15) . . ?
H1A O1 H1B 104(2) . . ?
Gd1 N2 K1 92.64(5) . . ?
C2 N2 Gd1 160.54(16) . . ?
C2 N2 K1 104.49(14) . . ?
Gd1 N1 K1 101.15(5) . 2_656 ?
C1 N1 Gd1 168.68(15) . . ?
C1 N1 K1 88.32(12) . 2_656 ?
S1 C1 K1 108.24(7) . 2_656 ?
N1 C1 K1 70.49(11) . 2_656 ?
N1 C1 S1 178.71(17) . . ?
K1 N3 K1 89.61(5) . 7_665 ?
K1 N3 K2 104.85(5) . . ?
K2 N3 K1 108.24(5) . 7_665 ?
C3 N3 K1 117.27(13) . 7_665 ?
C3 N3 K1 122.63(13) . . ?
C3 N3 K2 111.67(13) . . ?
K1 O3 K2 93.96(5) . 7_665 ?
N2 C2 S2 179.00(19) . . ?
S3 C3 K2 129.36(8) . . ?
N3 C3 K2 50.17(10) . . ?
N3 C3 S3 178.55(17) . . ?
S4 C4 S4 180.0 5_675 . ?
N4 C4 S4 18.9(3) . . ?
N4 C4 S4 161.1(3) . 5_675 ?
N4 C4 S4 18.9(3) 5_675 5_675 ?
N4 C4 S4 161.1(3) 5_675 . ?
N4 C4 N4 180.0(7) 5_675 . ?
C4 N4 K2 126.3(5) . . ?

loop_
_geom_bond_atom_site_label_1
_geom_bond_atom_site_label_2
_geom_bond_distance
_geom_bond_site_symmetry_2
_geom_bond_publ_flag
Gd1 K1 4.2373(4) 2_656 ?
Gd1 K1 4.2373(4) . ?
Gd1 O2 2.4513(13) . ?
Gd1 O2 2.4513(13) 2_656 ?
Gd1 O1 2.5122(13) . ?
Gd1 O1 2.5122(13) 2_656 ?
Gd1 N2 2.4404(17) 2_656 ?
Gd1 N2 2.4404(16) . ?
Gd1 N1 2.4125(15) 2_656 ?
Gd1 N1 2.4125(15) . ?
K1 K1 4.0366(8) 7_665 ?
K1 S3 3.2547(6) 1_565 ?
K1 S1 3.2703(6) 2_666 ?
K1 S1 3.4589(6) 8_564 ?
K1 O2 3.0029(14) . ?
K1 N2 3.3533(19) . ?
K1 N1 3.0480(17) 2_656 ?
K1 C1 3.2324(17) 2_656 ?
K1 N3 2.9059(17) 7_665 ?
K1 N3 2.8217(17) . ?
K1 O3 3.093(2) . ?
K2 S3 3.2836(6) 4 ?
K2 S2 3.3935(7) . ?
K2 S2 3.3369(7) 4 ?
K2 S2 3.4017(7) 4_545 ?
K2 S1 3.2348(6) 8_564 ?
K2 S4 3.411(3) . ?
K2 N3 2.8765(17) . ?
K2 O3 3.3128(19) 7_665 ?
K2 C3 3.4811(18) . ?
K2 N4 3.151(9) . ?
S3 C3 1.6568(19) . ?
S2 C2 1.6418(19) . ?
S1 C1 1.6331(18) . ?
S4 C4 1.466(3) . ?
O1 H1A 0.831(16) . ?
O1 H1B 0.858(15) . ?
N2 C2 1.167(2) . ?
N1 C1 1.169(2) . ?
N3 C3 1.168(2) . ?
C4 N4 1.383(9) . ?
C4 N4 1.383(9) 5_675 ?

loop_
_geom_torsion_atom_site_label_1
_geom_torsion_atom_site_label_2
_geom_torsion_atom_site_label_3
_geom_torsion_atom_site_label_4
_geom_torsion
_geom_torsion_site_symmetry_1
_geom_torsion_site_symmetry_2
_geom_torsion_site_symmetry_3
_geom_torsion_site_symmetry_4
_geom_torsion_publ_flag
Gd1 N1 C1 K1 147.1(7) . . . 2_656 ?
K1 S3 C3 K2 147.04(7) 1_545 . . . ?
K1 S1 C1 K1 -23.15(7) 8_565 . . 2_656 ?
K1 S1 C1 K1 -126.69(5) 2_646 . . 2_656 ?
K1 N3 C3 K2 125.57(16) . . . . ?
K1 N3 C3 K2 -125.71(15) 7_665 . . . ?
K2 S3 C3 K2 -17.86(10) 4_545 . . . ?
K2 S1 C1 K1 65.23(6) 8_565 . . 2_656 ?
K2 S4 C4 N4 141.8(15) . . . 5_675 ?
K2 S4 C4 N4 -38.2(15) . . . . ?
S4 C4 N4 K2 -51.8(18) 5_675 . . . ?
S4 C4 N4 K2 128.2(18) . . . . ?
